data_2206988
loop_
_publ_author_name
'Genivaldo J\'ulio Perp\'etuo'
'Jan Janczak'

_publ_section_title
;
 Bis{[phthalocyaninato(2--)]antimony(III)}
 tetradecaiodotetraantimonate(III)
;
_journal_coeditor_code IS6121
_journal_issue 10
_journal_name_full 'Acta Crystallographica Section E'
_journal_page_first m2003
_journal_page_last m2005
_journal_paper_doi 10.1107/S1600536805028485
_journal_volume 61
_journal_year 2005
_chemical_formula_iupac '[Sb (C32 H16 N8)]2 [Sb4 I14]'
_chemical_formula_moiety '2C32 H16 N8 Sb + , I14 Sb4 2-'
_chemical_formula_sum 'C64 H32 I14 N16 Sb6'
_chemical_formula_weight 3532.16
_chemical_name_common
;
antimonium phthalocyanine
;
_chemical_name_systematic
;
Bis{[phthalocyaninato(2-)]antimony(III)} tetradecaiodotetraantimony(III)
;
_space_group_IT_number 15
_symmetry_cell_setting monoclinic
_symmetry_space_group_name_Hall '-C 2yc'
_symmetry_space_group_name_H-M 'C 1 2/c 1'
_atom_sites_solution_hydrogens geom
_atom_sites_solution_primary direct
_atom_sites_solution_secondary difmap
_cell_angle_alpha 90.00
_cell_angle_beta 99.580(10)
_cell_angle_gamma 90.00
_cell_formula_units_Z 4
_cell_length_a 25.179(4)
_cell_length_b 13.822(3)
_cell_length_c 24.112(4)
_cell_measurement_reflns_used 2852
_cell_measurement_temperature 295(2)
_cell_measurement_theta_max 27.75
_cell_measurement_theta_min 3.41
_cell_volume 8275(3)
_computing_cell_refinement 'KM-4 CCD Software'
_computing_data_collection 'KM-4 CCD Software (Kuma, 2001)'
_computing_data_reduction 'KM-4 CCD Software'
_computing_molecular_graphics 'SHELXTL (Sheldrick, 1990)'
_computing_publication_material SHELXL97
_computing_structure_refinement 'SHELXL97 (Sheldrick, 1997)'
_computing_structure_solution 'SHELXS97 (Sheldrick, 1997)'
_diffrn_ambient_temperature 295(2)
_diffrn_detector_area_resol_mean '1024x1024 with blocks 2x2'
_diffrn_measured_fraction_theta_full 0.990
_diffrn_measured_fraction_theta_max 0.990
_diffrn_measurement_device_type 'Kuma KM-4 (plus CCD area-detector)'
_diffrn_measurement_method \w
_diffrn_radiation_monochromator graphite
_diffrn_radiation_source 'fine-focus sealed tube'
_diffrn_radiation_type MoK\a
_diffrn_radiation_wavelength 0.71073
_diffrn_reflns_av_R_equivalents 0.0413
_diffrn_reflns_av_sigmaI/netI 0.0506
_diffrn_reflns_limit_h_max 27
_diffrn_reflns_limit_h_min -32
_diffrn_reflns_limit_k_max 18
_diffrn_reflns_limit_k_min -18
_diffrn_reflns_limit_l_max 31
_diffrn_reflns_limit_l_min -31
_diffrn_reflns_number 34609
_diffrn_reflns_theta_full 27.75
_diffrn_reflns_theta_max 27.75
_diffrn_reflns_theta_min 3.41
_diffrn_standards_number 0
_exptl_absorpt_coefficient_mu 7.203
_exptl_absorpt_correction_T_max 0.486
_exptl_absorpt_correction_T_min 0.215
_exptl_absorpt_correction_type analytical
_exptl_absorpt_process_details '(face-indexed; SHELXTL, Sheldrick, 1990)'
_exptl_crystal_colour black-violet
_exptl_crystal_density_diffrn 2.835
_exptl_crystal_density_meas 2.83
_exptl_crystal_density_method
;
flotation in a mixture of CHCl~3~ and CHBr~3~
;
_exptl_crystal_description prism
_exptl_crystal_F_000 6304
_exptl_crystal_size_max 0.32
_exptl_crystal_size_mid 0.16
_exptl_crystal_size_min 0.12
_refine_diff_density_max 1.454
_refine_diff_density_min -2.087
_refine_ls_extinction_method none
_refine_ls_goodness_of_fit_ref 1.002
_refine_ls_hydrogen_treatment constr
_refine_ls_matrix_type full
_refine_ls_number_parameters 451
_refine_ls_number_reflns 9652
_refine_ls_number_restraints 0
_refine_ls_restrained_S_all 1.002
_refine_ls_R_factor_all 0.0790
_refine_ls_R_factor_gt 0.0476
_refine_ls_shift/su_max 0.001
_refine_ls_shift/su_mean 0.000
_refine_ls_structure_factor_coef Fsqd
_refine_ls_weighting_details 'calc w = 1/[\s^2^(Fo^2^)+(0.0578P)^2^] where P = (Fo^2^+2Fc^2^)/3'
_refine_ls_weighting_scheme calc
_refine_ls_wR_factor_gt 0.1039
_refine_ls_wR_factor_ref 0.1093
_reflns_number_gt 6039
_reflns_number_total 9652
_reflns_threshold_expression I>2\s(I)
_cod_data_source_file is6121.cif
_cod_data_source_block I
_cod_original_sg_symbol_H-M 'C 2/c'
_cod_database_code 2206988
_cod_database_fobs_code 2206988

loop_
_symmetry_equiv_pos_as_xyz
'x, y, z'
'-x, y, -z+1/2'
'x+1/2, y+1/2, z'
'-x+1/2, y+1/2, -z+1/2'
'-x, -y, -z'
'x, -y, z-1/2'
'-x+1/2, -y+1/2, -z'
'x+1/2, -y+1/2, z-1/2'

loop_
_atom_site_label
_atom_site_fract_x
_atom_site_fract_y
_atom_site_fract_z
_atom_site_U_iso_or_equiv
_atom_site_adp_type
_atom_site_calc_flag
_atom_site_refinement_flags
_atom_site_occupancy
_atom_site_type_symbol
Sb2 0.49789(2) 0.33387(4) 0.64983(2) 0.04133(13) Uani d . 1 Sb
Sb3 0.46389(2) 0.36881(4) 0.43846(2) 0.04593(14) Uani d . 1 Sb
I1 0.41033(2) 0.36587(4) 0.56055(2) 0.04759(14) Uani d . 1 I
I2 0.42006(2) 0.29721(5) 0.72394(2) 0.05650(16) Uani d . 1 I
I3 0.51380(3) 0.14543(4) 0.62158(3) 0.06319(17) Uani d . 1 I
I4 0.57288(2) 0.39764(4) 0.56149(2) 0.05472(15) Uani d . 1 I
I5 0.35692(2) 0.33326(4) 0.39522(2) 0.05548(16) Uani d . 1 I
I6 0.49377(3) 0.17455(5) 0.44241(3) 0.07011(19) Uani d . 1 I
I7 0.50118(2) 0.40274(5) 0.33514(2) 0.06062(17) Uani d . 1 I
Sb1 0.358194(18) 0.62702(3) 0.561462(18) 0.03309(12) Uani d . 1 Sb
N1 0.3286(2) 0.7494(4) 0.5087(2) 0.0335(13) Uani d . 1 N
N2 0.3711(2) 0.8815(4) 0.5669(2) 0.0386(14) Uani d . 1 N
N3 0.3576(2) 0.7405(4) 0.6242(2) 0.0358(13) Uani d . 1 N
N4 0.3556(3) 0.6451(4) 0.7075(2) 0.0411(14) Uani d . 1 N
N5 0.3186(2) 0.5545(4) 0.6242(2) 0.0401(14) Uani d . 1 N
N6 0.2679(2) 0.4292(4) 0.5667(2) 0.0391(14) Uani d . 1 N
N7 0.2876(2) 0.5641(4) 0.5077(2) 0.0354(13) Uani d . 1 N
N8 0.2839(2) 0.6666(4) 0.4253(2) 0.0374(13) Uani d . 1 N
C1 0.3085(3) 0.7415(5) 0.4512(3) 0.0361(16) Uani d . 1 C
C2 0.3194(3) 0.8307(6) 0.4235(3) 0.0403(17) Uani d . 1 C
C3 0.3107(3) 0.8604(6) 0.3672(3) 0.049(2) Uani d . 1 C
H3 0.2935 0.8196 0.3392 0.059 Uiso calc R 1 H
C4 0.3274(3) 0.9475(7) 0.3542(3) 0.054(2) Uani d . 1 C
H4 0.3222 0.9664 0.3167 0.064 Uiso calc R 1 H
C5 0.3535(3) 1.0135(6) 0.3966(3) 0.052(2) Uani d . 1 C
H5 0.3635 1.0750 0.3865 0.063 Uiso calc R 1 H
C6 0.3634(3) 0.9850(6) 0.4518(3) 0.0463(19) Uani d . 1 C
H6 0.3813 1.0253 0.4796 0.056 Uiso calc R 1 H
C7 0.3458(3) 0.8932(5) 0.4649(3) 0.0374(16) Uani d . 1 C
C8 0.3502(3) 0.8414(5) 0.5184(3) 0.0357(16) Uani d . 1 C
C9 0.3740(3) 0.8337(5) 0.6148(3) 0.0385(16) Uani d . 1 C
C10 0.3951(3) 0.8790(5) 0.6690(3) 0.0389(17) Uani d . 1 C
C11 0.4149(3) 0.9698(6) 0.6826(3) 0.051(2) Uani d . 1 C
H11 0.4165 1.0164 0.6551 0.062 Uiso calc R 1 H
C12 0.4327(3) 0.9899(6) 0.7395(3) 0.053(2) Uani d . 1 C
H12 0.4481 1.0498 0.7500 0.063 Uiso calc R 1 H
C13 0.4279(4) 0.9217(6) 0.7808(3) 0.057(2) Uani d . 1 C
H13 0.4382 0.9382 0.8184 0.068 Uiso calc R 1 H
C14 0.4081(4) 0.8301(6) 0.7671(3) 0.052(2) Uani d . 1 C
H14 0.4067 0.7837 0.7947 0.063 Uiso calc R 1 H
C15 0.3905(3) 0.8099(5) 0.7107(3) 0.0381(16) Uani d . 1 C
C16 0.3677(3) 0.7224(5) 0.6821(3) 0.0385(16) Uani d . 1 C
C17 0.3316(3) 0.5681(6) 0.6812(3) 0.0415(17) Uani d . 1 C
C18 0.3123(3) 0.4869(5) 0.7097(3) 0.0441(18) Uani d . 1 C
C19 0.3161(4) 0.4649(6) 0.7673(3) 0.051(2) Uani d . 1 C
H19 0.3341 0.5055 0.7949 0.062 Uiso calc R 1 H
C20 0.2923(4) 0.3815(6) 0.7808(4) 0.060(2) Uani d . 1 C
H20 0.2948 0.3644 0.8185 0.072 Uiso calc R 1 H
C21 0.2635(4) 0.3200(6) 0.7386(3) 0.057(2) Uani d . 1 C
H21 0.2468 0.2643 0.7489 0.069 Uiso calc R 1 H
C22 0.2606(3) 0.3431(6) 0.6829(3) 0.0449(18) Uani d . 1 C
H22 0.2417 0.3037 0.6551 0.054 Uiso calc R 1 H
C23 0.2857(3) 0.4248(5) 0.6690(3) 0.0410(17) Uani d . 1 C
C24 0.2906(3) 0.4703(5) 0.6151(3) 0.0385(16) Uani d . 1 C
C25 0.2669(3) 0.4771(5) 0.5187(3) 0.0358(16) Uani d . 1 C
C26 0.2384(3) 0.4356(5) 0.4656(3) 0.0365(16) Uani d . 1 C
C27 0.2102(3) 0.3537(6) 0.4528(4) 0.053(2) Uani d . 1 C
H27 0.2057 0.3103 0.4811 0.064 Uiso calc R 1 H
C28 0.1878(4) 0.3337(7) 0.3977(4) 0.057(2) Uani d . 1 C
H28 0.1695 0.2760 0.3883 0.068 Uiso calc R 1 H
C29 0.1935(3) 0.4025(6) 0.3562(3) 0.053(2) Uani d . 1 C
H29 0.1781 0.3893 0.3192 0.064 Uiso calc R 1 H
C30 0.2208(3) 0.4888(6) 0.3676(3) 0.0469(19) Uani d . 1 C
H30 0.2241 0.5336 0.3396 0.056 Uiso calc R 1 H
C31 0.2432(3) 0.5045(5) 0.4238(3) 0.0367(16) Uani d . 1 C
C32 0.2733(3) 0.5867(5) 0.4513(3) 0.0365(16) Uani d . 1 C

loop_
_atom_site_aniso_label
_atom_site_aniso_U_11
_atom_site_aniso_U_22
_atom_site_aniso_U_33
_atom_site_aniso_U_12
_atom_site_aniso_U_13
_atom_site_aniso_U_23
Sb2 0.0402(3) 0.0501(3) 0.0339(3) 0.0026(2) 0.0068(2) 0.0057(2)
Sb3 0.0341(3) 0.0646(3) 0.0377(3) 0.0017(2) 0.0020(2) -0.0049(2)
I1 0.0409(3) 0.0656(3) 0.0354(3) 0.0085(2) 0.0039(2) 0.0092(2)
I2 0.0361(3) 0.0952(4) 0.0380(3) -0.0011(3) 0.0057(2) 0.0054(3)
I3 0.0837(4) 0.0518(3) 0.0557(4) 0.0143(3) 0.0165(3) 0.0120(3)
I4 0.0458(3) 0.0612(3) 0.0620(3) -0.0007(3) 0.0228(3) 0.0005(3)
I5 0.0363(3) 0.0739(4) 0.0532(3) -0.0021(3) -0.0016(2) -0.0029(3)
I6 0.0683(4) 0.0738(4) 0.0652(4) 0.0223(3) 0.0021(3) -0.0010(3)
I7 0.0631(4) 0.0761(4) 0.0469(3) -0.0064(3) 0.0214(3) -0.0054(3)
Sb1 0.0318(2) 0.0414(3) 0.0261(2) 0.0029(2) 0.00498(18) -0.00033(19)
N1 0.038(3) 0.036(3) 0.025(3) 0.007(3) 0.003(2) -0.002(2)
N2 0.034(3) 0.051(4) 0.032(3) 0.000(3) 0.008(3) -0.002(3)
N3 0.041(3) 0.040(3) 0.025(3) 0.002(3) 0.002(2) 0.001(2)
N4 0.049(4) 0.045(4) 0.026(3) 0.003(3) -0.001(3) 0.001(3)
N5 0.046(4) 0.051(4) 0.024(3) -0.003(3) 0.010(3) -0.004(3)
N6 0.033(3) 0.048(4) 0.035(3) -0.002(3) 0.004(3) 0.005(3)
N7 0.024(3) 0.058(4) 0.023(3) 0.007(3) 0.002(2) -0.003(3)
N8 0.036(3) 0.050(4) 0.027(3) 0.007(3) 0.006(2) -0.001(3)
C1 0.033(4) 0.047(4) 0.028(3) 0.009(3) 0.005(3) 0.001(3)
C2 0.034(4) 0.061(5) 0.027(3) 0.015(3) 0.008(3) 0.012(3)
C3 0.051(5) 0.063(5) 0.031(4) 0.013(4) 0.004(3) 0.005(4)
C4 0.063(5) 0.071(6) 0.027(4) 0.004(4) 0.008(4) 0.006(4)
C5 0.060(5) 0.050(5) 0.048(5) 0.005(4) 0.012(4) 0.015(4)
C6 0.045(4) 0.058(5) 0.036(4) 0.007(4) 0.006(3) 0.002(4)
C7 0.028(3) 0.047(4) 0.038(4) 0.007(3) 0.007(3) 0.000(3)
C8 0.031(4) 0.049(4) 0.028(3) 0.008(3) 0.010(3) 0.006(3)
C9 0.036(4) 0.046(4) 0.034(4) 0.007(3) 0.006(3) 0.004(3)
C10 0.036(4) 0.041(4) 0.037(4) 0.011(3) 0.001(3) -0.008(3)
C11 0.068(6) 0.054(5) 0.030(4) -0.003(4) 0.001(4) -0.003(3)
C12 0.049(5) 0.050(5) 0.058(5) -0.012(4) 0.008(4) -0.014(4)
C13 0.065(6) 0.071(6) 0.032(4) -0.004(5) 0.003(4) -0.001(4)
C14 0.075(6) 0.049(5) 0.032(4) -0.001(4) 0.004(4) -0.002(4)
C15 0.042(4) 0.042(4) 0.028(3) -0.007(3) 0.000(3) 0.000(3)
C16 0.048(4) 0.041(4) 0.026(3) -0.004(3) 0.006(3) -0.003(3)
C17 0.041(4) 0.053(5) 0.029(4) -0.001(4) 0.002(3) -0.007(3)
C18 0.061(5) 0.045(4) 0.028(4) 0.010(4) 0.011(3) 0.000(3)
C19 0.071(6) 0.049(5) 0.035(4) -0.003(4) 0.011(4) 0.000(4)
C20 0.085(7) 0.058(5) 0.044(5) 0.016(5) 0.031(5) 0.005(4)
C21 0.077(6) 0.058(5) 0.043(5) 0.003(5) 0.028(4) 0.020(4)
C22 0.040(4) 0.051(5) 0.045(4) -0.006(3) 0.009(3) 0.009(3)
C23 0.048(4) 0.043(4) 0.035(4) 0.000(3) 0.015(3) -0.001(3)
C24 0.046(4) 0.036(4) 0.034(4) -0.003(3) 0.009(3) -0.006(3)
C25 0.028(4) 0.043(4) 0.034(4) -0.003(3) -0.001(3) 0.000(3)
C26 0.029(4) 0.045(4) 0.036(4) 0.001(3) 0.010(3) -0.005(3)
C27 0.047(5) 0.056(5) 0.057(5) -0.005(4) 0.009(4) 0.003(4)
C28 0.058(5) 0.063(5) 0.045(5) -0.011(4) -0.005(4) -0.008(4)
C29 0.045(5) 0.067(6) 0.042(4) -0.005(4) -0.005(4) -0.009(4)
C30 0.036(4) 0.072(5) 0.033(4) -0.001(4) 0.006(3) -0.002(4)
C31 0.025(3) 0.050(4) 0.034(4) -0.002(3) 0.002(3) -0.014(3)
C32 0.028(3) 0.050(4) 0.030(3) 0.000(3) 0.003(3) -0.002(3)

loop_
_atom_type_symbol
_atom_type_description
_atom_type_scat_dispersion_real
_atom_type_scat_dispersion_imag
_atom_type_scat_source
C C 0.0033 0.0016 'International Tables Vol C Tables 4.2.6.8 and 6.1.1.4'
H H 0.0000 0.0000 'International Tables Vol C Tables 4.2.6.8 and 6.1.1.4'
N N 0.0061 0.0033 'International Tables Vol C Tables 4.2.6.8 and 6.1.1.4'
Sb Sb -0.5866 1.5461 'International Tables Vol C Tables 4.2.6.8 and 6.1.1.4'
I I -0.4742 1.8119 'International Tables Vol C Tables 4.2.6.8 and 6.1.1.4'

loop_
_geom_angle_atom_site_label_1
_geom_angle_atom_site_label_2
_geom_angle_atom_site_label_3
_geom_angle_site_symmetry_3
_geom_angle
_geom_angle_publ_flag
I3 Sb2 I1 . 94.97(2) y
I3 Sb2 I2 . 97.39(3) y
I1 Sb2 I2 . 88.59(2) y
I3 Sb2 I4 . 88.25(2) y
I1 Sb2 I4 . 85.55(2) y
I2 Sb2 I4 . 172.21(2) y
I1 Sb2 I7 5_666 84.93(2) y
I2 Sb2 I7 5_666 96.11(2) y
I4 Sb2 I7 5_666 78.28(2) y
I5 Sb3 I6 . 94.71(3) y
I5 Sb3 I7 . 98.16(3) y
I6 Sb3 I7 . 93.57(3) y
I1 Sb3 I4 . 70.13(2) y
I1 Sb3 I5 . 79.89(2) y
I1 Sb3 I6 . 95.83(2) y
I4 Sb3 I7 . 111.99(2) y
Sb2 I1 Sb3 . 106.53(2) y
Sb2 I4 Sb3 . 93.60(2) y
Sb2 I4 Sb3 5_666 94.09(2) y
Sb3 I4 Sb3 5_666 86.34(2) y
N1 Sb1 N3 . 78.7(2) y
N1 Sb1 N5 . 127.6(2) y
N3 Sb1 N5 . 78.1(2) y
N1 Sb1 N7 . 78.3(2) y
N3 Sb1 N7 . 126.5(2) y
N5 Sb1 N7 . 79.0(2) y
C8 N1 C1 . 107.7(5) ?
C8 N1 Sb1 . 121.9(4) ?
C1 N1 Sb1 . 123.5(4) ?
C8 N2 C9 . 121.3(6) ?
C9 N3 C16 . 108.7(6) ?
C9 N3 Sb1 . 121.4(4) ?
C16 N3 Sb1 . 122.8(4) ?
C16 N4 C17 . 124.0(6) ?
C24 N5 C17 . 108.1(6) ?
C24 N5 Sb1 . 124.4(4) ?
C17 N5 Sb1 . 124.7(5) ?
C25 N6 C24 . 119.4(6) ?
C25 N7 C32 . 110.3(6) ?
C25 N7 Sb1 . 122.4(4) ?
C32 N7 Sb1 . 122.9(5) ?
C1 N8 C32 . 123.5(6) ?
N8 C1 N1 . 126.7(6) ?
N8 C1 C2 . 124.3(6) ?
N1 C1 C2 . 109.0(6) ?
C7 C2 C3 . 119.2(7) ?
C7 C2 C1 . 107.5(6) ?
C3 C2 C1 . 133.2(7) ?
C4 C3 C2 . 119.3(8) ?
C4 C3 H3 . 120.3 ?
C2 C3 H3 . 120.3 ?
C3 C4 C5 . 122.0(7) ?
C3 C4 H4 . 119.0 ?
C5 C4 H4 . 119.0 ?
C6 C5 C4 . 119.6(8) ?
C6 C5 H5 . 120.2 ?
C4 C5 H5 . 120.2 ?
C5 C6 C7 . 117.8(7) ?
C5 C6 H6 . 121.1 ?
C7 C6 H6 . 121.1 ?
C6 C7 C2 . 122.1(7) ?
C6 C7 C8 . 131.5(7) ?
C2 C7 C8 . 106.4(6) ?
N2 C8 N1 . 128.3(6) ?
N2 C8 C7 . 122.4(7) ?
N1 C8 C7 . 109.3(6) ?
N2 C9 N3 . 129.3(6) ?
N2 C9 C10 . 121.6(7) ?
N3 C9 C10 . 109.1(6) ?
C11 C10 C15 . 121.4(6) ?
C11 C10 C9 . 132.0(6) ?
C15 C10 C9 . 106.6(6) ?
C10 C11 C12 . 117.5(6) ?
C10 C11 H11 . 121.3 ?
C12 C11 H11 . 121.3 ?
C13 C12 C11 . 121.0(7) ?
C13 C12 H12 . 119.5 ?
C11 C12 H12 . 119.5 ?
C14 C13 C12 . 121.5(6) ?
C14 C13 H13 . 119.3 ?
C12 C13 H13 . 119.3 ?
C13 C14 C15 . 117.6(6) ?
C13 C14 H14 . 121.2 ?
C15 C14 H14 . 121.2 ?
C14 C15 C10 . 120.9(6) ?
C14 C15 C16 . 131.7(6) ?
C10 C15 C16 . 107.3(6) ?
N4 C16 N3 . 127.1(6) ?
N4 C16 C15 . 124.4(6) ?
N3 C16 C15 . 108.3(6) ?
N4 C17 N5 . 126.9(7) ?
N4 C17 C18 . 123.9(6) ?
N5 C17 C18 . 109.1(6) ?
C23 C18 C19 . 120.6(7) ?
C23 C18 C17 . 107.7(6) ?
C19 C18 C17 . 131.7(7) ?
C20 C19 C18 . 117.3(8) ?
C20 C19 H19 . 121.4 ?
C18 C19 H19 . 121.4 ?
C19 C20 C21 . 121.6(8) ?
C19 C20 H20 . 119.2 ?
C21 C20 H20 . 119.2 ?
C22 C21 C20 . 119.9(8) ?
C22 C21 H21 . 120.1 ?
C20 C21 H21 . 120.1 ?
C23 C22 C21 . 118.9(8) ?
C23 C22 H22 . 120.6 ?
C21 C22 H22 . 120.6 ?
C22 C23 C18 . 121.7(7) ?
C22 C23 C24 . 133.1(7) ?
C18 C23 C24 . 105.1(6) ?
N6 C24 N5 . 129.7(6) ?
N6 C24 C23 . 120.3(6) ?
N5 C24 C23 . 110.0(6) ?
N6 C25 N7 . 131.3(6) ?
N6 C25 C26 . 119.8(6) ?
N7 C25 C26 . 108.9(6) ?
C27 C26 C31 . 120.7(7) ?
C27 C26 C25 . 133.6(7) ?
C31 C26 C25 . 105.7(6) ?
C26 C27 C28 . 120.3(8) ?
C26 C27 H27 . 119.8 ?
C28 C27 H27 . 119.8 ?
C27 C28 C29 . 118.4(8) ?
C27 C28 H28 . 120.8 ?
C29 C28 H28 . 120.8 ?
C30 C29 C28 . 123.3(7) ?
C30 C29 H29 . 118.3 ?
C28 C29 H29 . 118.3 ?
C29 C30 C31 . 115.7(7) ?
C29 C30 H30 . 122.1 ?
C31 C30 H30 . 122.1 ?
C30 C31 C26 . 121.5(7) ?
C30 C31 C32 . 131.0(7) ?
C26 C31 C32 . 107.5(6) ?
N8 C32 N7 . 128.1(6) ?
N8 C32 C31 . 124.4(6) ?
N7 C32 C31 . 107.5(6) ?

loop_
_geom_bond_atom_site_label_1
_geom_bond_atom_site_label_2
_geom_bond_site_symmetry_2
_geom_bond_distance
_geom_bond_publ_flag
Sb2 I3 . 2.7385(10) y
Sb2 I1 . 2.8479(8) y
Sb2 I2 . 2.9079(8) y
Sb2 I4 . 3.1966(8) y
Sb2 I7 5_666 3.6580(10) y
Sb3 I5 . 2.7655(8) y
Sb3 I6 . 2.7859(10) y
Sb3 I7 . 2.8438(9) y
Sb3 I1 . 3.4363(9) y
Sb3 I4 . 3.7120(10) y
Sb3 I4 5_666 3.3580(10) y
Sb1 N1 . 2.172(5) y
Sb1 N3 . 2.181(6) y
Sb1 N5 . 2.188(6) y
Sb1 N7 . 2.197(5) y
N1 C8 . 1.389(9) ?
N1 C1 . 1.399(8) ?
N2 C8 . 1.320(9) ?
N2 C9 . 1.324(9) ?
N3 C9 . 1.381(9) ?
N3 C16 . 1.400(8) ?
N4 C16 . 1.292(9) ?
N4 C17 . 1.331(9) ?
N5 C24 . 1.360(9) ?
N5 C17 . 1.373(8) ?
N6 C25 . 1.330(9) ?
N6 C24 . 1.337(8) ?
N7 C25 . 1.353(9) ?
N7 C32 . 1.384(8) ?
N8 C1 . 1.311(9) ?
N8 C32 . 1.319(9) ?
C1 C2 . 1.449(10) ?
C2 C7 . 1.400(9) ?
C2 C3 . 1.401(9) ?
C3 C4 . 1.330(10) ?
C3 H3 . 0.9300 ?
C4 C5 . 1.444(10) ?
C4 H4 . 0.9300 ?
C5 C6 . 1.372(9) ?
C5 H5 . 0.9300 ?
C6 C7 . 1.397(9) ?
C6 H6 . 0.9300 ?
C7 C8 . 1.464(9) ?
C9 C10 . 1.466(9) ?
C10 C11 . 1.370(9) ?
C10 C15 . 1.406(9) ?
C11 C12 . 1.399(10) ?
C11 H11 . 0.9300 ?
C12 C13 . 1.390(10) ?
C12 H12 . 0.9300 ?
C13 C14 . 1.379(10) ?
C13 H13 . 0.9300 ?
C14 C15 . 1.388(9) ?
C14 H14 . 0.9300 ?
C15 C16 . 1.462(8) ?
C17 C18 . 1.443(9) ?
C18 C23 . 1.391(9) ?
C18 C19 . 1.408(9) ?
C19 C20 . 1.363(9) ?
C19 H19 . 0.9300 ?
C20 C21 . 1.428(9) ?
C20 H20 . 0.9300 ?
C21 C22 . 1.371(9) ?
C21 H21 . 0.9300 ?
C22 C23 . 1.364(9) ?
C22 H22 . 0.9300 ?
C23 C24 . 1.466(9) ?
C25 C26 . 1.476(8) ?
C26 C27 . 1.345(9) ?
C26 C31 . 1.406(9) ?
C27 C28 . 1.381(10) ?
C27 H27 . 0.9300 ?
C28 C29 . 1.405(10) ?
C28 H28 . 0.9300 ?
C29 C30 . 1.382(9) ?
C29 H29 . 0.9300 ?
C30 C31 . 1.395(8) ?
C30 H30 . 0.9300 ?
C31 C32 . 1.462(8) ?
